data_7009459
loop_
_publ_author_name
'Schmidt, Ulrich'
'Ilg, Kerstin'
'Werner, Helmut'

_publ_section_title
;
 The first palladium(II) complexes containing arsino(phosphino)methanes
 as ligands&#x200A;&#x2020;
;
_journal_issue 7
_journal_name_full 'Journal of the Chemical Society, Dalton Transactions'
_journal_page_first 1005
_journal_paper_doi 10.1039/b001237h
_journal_year 2000
_chemical_formula_sum 'C15 H34 As Cl2 P Pd'
_chemical_formula_weight 497.61
_chemical_melting_point 343.15
_chemical_name_systematic
; 
 ? 
;
_space_group_IT_number 14
_symmetry_cell_setting monoclinic
_symmetry_Int_Tables_number 14
_symmetry_space_group_name_Hall '-P 2ybc'
_symmetry_space_group_name_H-M 'P 1 21/c 1'
_atom_sites_solution_hydrogens geom
_atom_sites_solution_primary direct
_atom_sites_solution_secondary difmap
_audit_creation_method SHELXL-97
_cell_angle_alpha 90.00
_cell_angle_beta 109.071(18)
_cell_angle_gamma 90.00
_cell_formula_units_Z 4
_cell_length_a 18.408(3)
_cell_length_b 8.1421(9)
_cell_length_c 14.335(2)
_cell_measurement_reflns_used 5000
_cell_measurement_temperature 173(2)
_cell_measurement_theta_max 24.73
_cell_measurement_theta_min 2.76
_cell_volume 2030.6(5)
_computing_cell_refinement 'IPDS (STOE)'
_computing_data_collection 'IPDS (STOE )'
_computing_data_reduction 'IPDS (STOE)'
_computing_molecular_graphics 'ZORTEP (Zsolnai)'
_computing_structure_refinement 'SHELXL-97 (Sheldrick, 1997)'
_computing_structure_solution 'SHELXS-97 (Sheldrick, 1990)'
_diffrn_ambient_temperature 173(2)
_diffrn_measured_fraction_theta_full 0.991
_diffrn_measured_fraction_theta_max 0.991
_diffrn_measurement_device_type 'IPDS (Stoe)'
_diffrn_measurement_method phi-scans
_diffrn_radiation_monochromator graphite
_diffrn_radiation_source 'fine-focus sealed tube'
_diffrn_radiation_type MoK\a
_diffrn_radiation_wavelength 0.71073
_diffrn_reflns_av_R_equivalents 0.0520
_diffrn_reflns_av_sigmaI/netI 0.0353
_diffrn_reflns_limit_h_max 21
_diffrn_reflns_limit_h_min -21
_diffrn_reflns_limit_k_max 9
_diffrn_reflns_limit_k_min -9
_diffrn_reflns_limit_l_max 16
_diffrn_reflns_limit_l_min -16
_diffrn_reflns_number 19820
_diffrn_reflns_theta_full 24.73
_diffrn_reflns_theta_max 24.73
_diffrn_reflns_theta_min 2.76
_diffrn_standards_decay_% 0
_diffrn_standards_interval_count 0
_diffrn_standards_interval_time 0
_diffrn_standards_number 0
_exptl_absorpt_coefficient_mu 1.432
_exptl_absorpt_correction_type none
_exptl_crystal_colour brown
_exptl_crystal_density_diffrn 1.628
_exptl_crystal_density_method 'not measured'
_exptl_crystal_description prisms
_exptl_crystal_F_000 504
_exptl_crystal_size_max 0.20
_exptl_crystal_size_mid 0.18
_exptl_crystal_size_min 0.15
_refine_diff_density_max 0.904
_refine_diff_density_min -0.915
_refine_diff_density_rms 0.116
_refine_ls_extinction_coef 0.0038(5)
_refine_ls_extinction_expression Fc^*^=kFc[1+0.001xFc^2^\l^3^/sin(2\q)]^-1/4^
_refine_ls_extinction_method SHELXL
_refine_ls_goodness_of_fit_ref 1.010
_refine_ls_hydrogen_treatment mixed
_refine_ls_matrix_type full
_refine_ls_number_parameters 192
_refine_ls_number_reflns 3442
_refine_ls_number_restraints 0
_refine_ls_restrained_S_all 1.010
_refine_ls_R_factor_all 0.0476
_refine_ls_R_factor_gt 0.0378
_refine_ls_shift/su_max 0.000
_refine_ls_shift/su_mean 0.000
_refine_ls_structure_factor_coef Fsqd
_refine_ls_weighting_details 'calc w=1/[\s^2^(Fo^2^)+(0.0691P)^2^+0.0000P] where P=(Fo^2^+2Fc^2^)/3'
_refine_ls_weighting_scheme calc
_refine_ls_wR_factor_gt 0.0960
_refine_ls_wR_factor_ref 0.1001
_reflns_number_gt 2715
_reflns_number_total 3442
_reflns_threshold_expression >2sigma(I)
_cod_data_source_file b001237h.txt
_cod_data_source_block 3
_cod_depositor_comments
;
The following automatic conversions were performed:

'_chemical_melting_point' value '70C' was changed to '343.15' - it
was converted from degrees Celsius(C) to Kelvins(K).

Automatic conversion script
Id: cif_fix_values 1569 2011-02-09 13:29:24Z adriana 
;
_cod_original_sg_symbol_H-M P21/c
_cod_database_code 7009459

loop_
_symmetry_equiv_pos_as_xyz
'x, y, z'
'-x, y+1/2, -z+1/2'
'-x, -y, -z'
'x, -y-1/2, z-1/2'

loop_
_atom_site_label
_atom_site_type_symbol
_atom_site_fract_x
_atom_site_fract_y
_atom_site_fract_z
_atom_site_U_iso_or_equiv
_atom_site_adp_type
_atom_site_occupancy
_atom_site_symmetry_multiplicity
_atom_site_calc_flag
_atom_site_refinement_flags
_atom_site_disorder_assembly
_atom_site_disorder_group
Pd Pd 0.256062(19) 0.93792(5) 0.38943(2) 0.02644(15) Uani 1 1 d . . .
As As 0.19098(3) 0.86139(6) 0.22498(3) 0.02630(17) Uani 1 1 d . . .
Cl1 Cl 0.15706(8) 1.1094(2) 0.40416(10) 0.0519(4) Uani 1 1 d . . .
Cl2 Cl 0.34074(7) 1.00414(19) 0.54849(8) 0.0405(3) Uani 1 1 d . . .
P P 0.33545(7) 0.76248(17) 0.35018(8) 0.0271(3) Uani 1 1 d . . .
C1 C 0.2822(3) 0.7415(7) 0.2176(3) 0.0318(11) Uani 1 1 d . . .
H1A H 0.2709 0.6258 0.1968 0.038 Uiso 1 1 calc R . .
H1B H 0.3078 0.7973 0.1754 0.038 Uiso 1 1 calc R . .
C10 C 0.1038(3) 0.7027(7) 0.1981(4) 0.0366(12) Uani 1 1 d . . .
C11 C 0.1729(3) 1.0407(7) 0.1257(4) 0.0344(12) Uani 1 1 d . . .
C12 C 0.1338(3) 0.5533(8) 0.2610(4) 0.0473(15) Uani 1 1 d . . .
H12A H 0.1563 0.5867 0.3302 0.071 Uiso 1 1 calc R . .
H12B H 0.1732 0.4997 0.2394 0.071 Uiso 1 1 calc R . .
H12C H 0.0914 0.4765 0.2545 0.071 Uiso 1 1 calc R . .
C13 C 0.0743(4) 0.6521(9) 0.0900(4) 0.0532(16) Uani 1 1 d . . .
H13A H 0.0378 0.5613 0.0814 0.080 Uiso 1 1 calc R . .
H13B H 0.1176 0.6166 0.0692 0.080 Uiso 1 1 calc R . .
H13C H 0.0486 0.7456 0.0496 0.080 Uiso 1 1 calc R . .
C14 C 0.0419(3) 0.7838(10) 0.2301(5) 0.0594(18) Uani 1 1 d . . .
H14A H 0.0005 0.7051 0.2245 0.089 Uiso 1 1 calc R . .
H14B H 0.0214 0.8789 0.1878 0.089 Uiso 1 1 calc R . .
H14C H 0.0639 0.8200 0.2989 0.089 Uiso 1 1 calc R . .
C15 C 0.1718(4) 0.9731(8) 0.0253(4) 0.0481(15) Uani 1 1 d . . .
H15A H 0.1271 0.9012 -0.0014 0.072 Uiso 1 1 calc R . .
H15B H 0.2189 0.9105 0.0336 0.072 Uiso 1 1 calc R . .
H15C H 0.1686 1.0645 -0.0203 0.072 Uiso 1 1 calc R . .
C16 C 0.2406(3) 1.1601(8) 0.1654(4) 0.0476(15) Uani 1 1 d . . .
H16A H 0.2889 1.1019 0.1736 0.071 Uiso 1 1 calc R . .
H16B H 0.2410 1.2038 0.2293 0.071 Uiso 1 1 calc R . .
H16C H 0.2352 1.2508 0.1186 0.071 Uiso 1 1 calc R . .
C17 C 0.0980(3) 1.1291(8) 0.1172(4) 0.0496(15) Uani 1 1 d . . .
H17A H 0.0916 1.2233 0.0727 0.074 Uiso 1 1 calc R . .
H17B H 0.0994 1.1674 0.1826 0.074 Uiso 1 1 calc R . .
H17C H 0.0547 1.0533 0.0909 0.074 Uiso 1 1 calc R . .
C20 C 0.4347(3) 0.8277(7) 0.3677(4) 0.0317(11) Uani 1 1 d . . .
H20 H 0.4661 0.7961 0.4365 0.038 Uiso 1 1 calc R . .
C21 C 0.3388(3) 0.5579(7) 0.4063(4) 0.0370(12) Uani 1 1 d . . .
H21 H 0.2843 0.5293 0.3985 0.044 Uiso 1 1 calc R . .
C22 C 0.4401(3) 1.0124(8) 0.3611(5) 0.0479(14) Uani 1 1 d . . .
H22A H 0.4942 1.0449 0.3790 0.072 Uiso 1 1 calc R . .
H22B H 0.4171 1.0640 0.4066 0.072 Uiso 1 1 calc R . .
H22C H 0.4124 1.0480 0.2935 0.072 Uiso 1 1 calc R . .
C23 C 0.4708(3) 0.7412(9) 0.2983(5) 0.0529(16) Uani 1 1 d . . .
H23A H 0.4425 0.7715 0.2299 0.079 Uiso 1 1 calc R . .
H23B H 0.4682 0.6220 0.3061 0.079 Uiso 1 1 calc R . .
H23C H 0.5246 0.7751 0.3146 0.079 Uiso 1 1 calc R . .
C24 C 0.3810(4) 0.5638(9) 0.5176(4) 0.0509(16) Uani 1 1 d . . .
H24A H 0.3745 0.4587 0.5473 0.076 Uiso 1 1 calc R . .
H24B H 0.3598 0.6524 0.5470 0.076 Uiso 1 1 calc R . .
H24C H 0.4358 0.5839 0.5297 0.076 Uiso 1 1 calc R . .
C25 C 0.3684(4) 0.4193(8) 0.3575(5) 0.0571(17) Uani 1 1 d . . .
H25A H 0.4244 0.4280 0.3750 0.086 Uiso 1 1 calc R . .
H25B H 0.3448 0.4269 0.2857 0.086 Uiso 1 1 calc R . .
H25C H 0.3552 0.3135 0.3804 0.086 Uiso 1 1 calc R . .

loop_
_atom_site_aniso_label
_atom_site_aniso_U_11
_atom_site_aniso_U_22
_atom_site_aniso_U_33
_atom_site_aniso_U_23
_atom_site_aniso_U_13
_atom_site_aniso_U_12
Pd 0.0253(2) 0.0317(3) 0.0220(2) -0.00313(13) 0.00737(14) 0.00197(15)
As 0.0255(3) 0.0300(3) 0.0224(2) -0.00205(18) 0.00653(18) 0.00148(19)
Cl1 0.0415(7) 0.0641(11) 0.0464(7) -0.0200(7) 0.0093(6) 0.0199(7)
Cl2 0.0383(7) 0.0560(9) 0.0239(5) -0.0064(5) 0.0056(5) -0.0027(6)
P 0.0263(6) 0.0304(7) 0.0245(5) -0.0020(5) 0.0083(4) 0.0031(5)
C1 0.030(2) 0.036(3) 0.030(2) -0.007(2) 0.0105(19) 0.001(2)
C10 0.029(3) 0.041(3) 0.035(3) -0.001(2) 0.004(2) 0.000(2)
C11 0.034(3) 0.033(3) 0.035(3) 0.005(2) 0.010(2) 0.003(2)
C12 0.040(3) 0.050(4) 0.049(3) 0.006(3) 0.009(3) -0.010(3)
C13 0.058(4) 0.052(4) 0.037(3) -0.008(3) -0.002(3) -0.014(3)
C14 0.040(3) 0.064(5) 0.077(4) -0.013(4) 0.023(3) -0.005(3)
C15 0.063(4) 0.053(4) 0.028(3) 0.006(2) 0.015(2) 0.003(3)
C16 0.047(3) 0.041(4) 0.048(3) 0.011(3) 0.006(3) -0.009(3)
C17 0.045(3) 0.046(4) 0.050(3) 0.004(3) 0.006(3) 0.013(3)
C20 0.027(2) 0.035(3) 0.035(2) -0.002(2) 0.0124(19) 0.005(2)
C21 0.030(3) 0.038(3) 0.040(3) 0.007(2) 0.008(2) 0.001(2)
C22 0.040(3) 0.044(4) 0.060(3) 0.006(3) 0.017(3) 0.002(3)
C23 0.036(3) 0.070(5) 0.058(3) -0.015(3) 0.023(3) 0.001(3)
C24 0.049(3) 0.061(5) 0.037(3) 0.016(3) 0.006(3) 0.005(3)
C25 0.062(4) 0.037(4) 0.066(4) -0.001(3) 0.014(3) 0.011(3)

loop_
_atom_type_symbol
_atom_type_description
_atom_type_scat_dispersion_real
_atom_type_scat_dispersion_imag
_atom_type_scat_source
C C 0.0033 0.0016 'International Tables Vol C Tables 4.2.6.8 and 6.1.1.4'
H H 0.0000 0.0000 'International Tables Vol C Tables 4.2.6.8 and 6.1.1.4'
P P 0.1023 0.0942 'International Tables Vol C Tables 4.2.6.8 and 6.1.1.4'
Cl Cl 0.1484 0.1585 'International Tables Vol C Tables 4.2.6.8 and 6.1.1.4'
As As 0.0499 2.0058 'International Tables Vol C Tables 4.2.6.8 and 6.1.1.4'
Pd Pd -0.9988 1.0072 'International Tables Vol C Tables 4.2.6.8 and 6.1.1.4'

loop_
_geom_angle_atom_site_label_1
_geom_angle_atom_site_label_2
_geom_angle_atom_site_label_3
_geom_angle
_geom_angle_site_symmetry_1
_geom_angle_site_symmetry_3
_geom_angle_publ_flag
P Pd As 74.94(3) . . ?
P Pd Cl1 170.08(5) . . ?
As Pd Cl1 95.23(4) . . ?
P Pd Cl2 96.25(5) . . ?
As Pd Cl2 170.24(4) . . ?
Cl1 Pd Cl2 93.66(5) . . ?
C1 As C11 105.7(2) . . ?
C1 As C10 108.3(2) . . ?
C11 As C10 113.6(2) . . ?
C1 As Pd 91.21(13) . . ?
C11 As Pd 115.71(16) . . ?
C10 As Pd 118.62(15) . . ?
C1 P C20 109.8(2) . . ?
C1 P C21 107.3(3) . . ?
C20 P C21 108.1(2) . . ?
C1 P Pd 98.46(16) . . ?
C20 P Pd 118.79(17) . . ?
C21 P Pd 113.45(18) . . ?
P C1 As 94.3(2) . . ?
C12 C10 C14 109.5(5) . . ?
C12 C10 C13 109.3(5) . . ?
C14 C10 C13 112.0(5) . . ?
C12 C10 As 107.0(3) . . ?
C14 C10 As 107.2(4) . . ?
C13 C10 As 111.7(4) . . ?
C17 C11 C15 111.1(5) . . ?
C17 C11 C16 109.5(5) . . ?
C15 C11 C16 109.6(5) . . ?
C17 C11 As 109.8(4) . . ?
C15 C11 As 110.8(4) . . ?
C16 C11 As 105.9(3) . . ?
C22 C20 C23 111.4(5) . . ?
C22 C20 P 111.1(4) . . ?
C23 C20 P 113.5(4) . . ?
C25 C21 C24 111.5(5) . . ?
C25 C21 P 115.9(4) . . ?
C24 C21 P 111.1(4) . . ?

loop_
_geom_bond_atom_site_label_1
_geom_bond_atom_site_label_2
_geom_bond_distance
_geom_bond_site_symmetry_2
_geom_bond_publ_flag
Pd P 2.2427(13) . ?
Pd As 2.3526(7) . ?
Pd Cl1 2.3595(14) . ?
Pd Cl2 2.3657(13) . ?
As C1 1.974(5) . ?
As C11 1.990(5) . ?
As C10 1.996(5) . ?
P C1 1.840(5) . ?
P C20 1.840(5) . ?
P C21 1.842(6) . ?
C10 C12 1.508(8) . ?
C10 C14 1.513(8) . ?
C10 C13 1.522(7) . ?
C11 C17 1.525(8) . ?
C11 C15 1.534(7) . ?
C11 C16 1.536(8) . ?
C20 C22 1.512(8) . ?
C20 C23 1.535(7) . ?
C21 C25 1.520(9) . ?
C21 C24 1.531(7) . ?

loop_
_geom_torsion_atom_site_label_1
_geom_torsion_atom_site_label_2
_geom_torsion_atom_site_label_3
_geom_torsion_atom_site_label_4
_geom_torsion
_geom_torsion_site_symmetry_1
_geom_torsion_site_symmetry_2
_geom_torsion_site_symmetry_3
_geom_torsion_site_symmetry_4
_geom_torsion_publ_flag
P Pd As C1 -7.13(17) . . . . ?
Cl1 Pd As C1 174.23(17) . . . . ?
Cl2 Pd As C1 18.8(3) . . . . ?
P Pd As C11 -115.25(17) . . . . ?
Cl1 Pd As C11 66.11(17) . . . . ?
Cl2 Pd As C11 -89.3(3) . . . . ?
P Pd As C10 104.48(19) . . . . ?
Cl1 Pd As C10 -74.16(19) . . . . ?
Cl2 Pd As C10 130.4(3) . . . . ?
As Pd P C1 7.74(18) . . . . ?
Cl1 Pd P C1 15.6(4) . . . . ?
Cl2 Pd P C1 -167.99(18) . . . . ?
As Pd P C20 125.92(19) . . . . ?
Cl1 Pd P C20 133.8(4) . . . . ?
Cl2 Pd P C20 -49.81(19) . . . . ?
As Pd P C21 -105.37(18) . . . . ?
Cl1 Pd P C21 -97.5(4) . . . . ?
Cl2 Pd P C21 78.91(19) . . . . ?
C20 P C1 As -133.8(2) . . . . ?
C21 P C1 As 109.0(3) . . . . ?
Pd P C1 As -8.9(2) . . . . ?
C11 As C1 P 125.6(2) . . . . ?
C10 As C1 P -112.3(2) . . . . ?
Pd As C1 P 8.43(19) . . . . ?
C1 As C10 C12 47.8(4) . . . . ?
C11 As C10 C12 164.9(4) . . . . ?
Pd As C10 C12 -54.0(4) . . . . ?
C1 As C10 C14 165.3(4) . . . . ?
C11 As C10 C14 -77.6(4) . . . . ?
Pd As C10 C14 63.5(4) . . . . ?
C1 As C10 C13 -71.7(4) . . . . ?
C11 As C10 C13 45.4(5) . . . . ?
Pd As C10 C13 -173.5(4) . . . . ?
C1 As C11 C17 173.6(4) . . . . ?
C10 As C11 C17 55.0(4) . . . . ?
Pd As C11 C17 -87.2(4) . . . . ?
C1 As C11 C15 50.5(4) . . . . ?
C10 As C11 C15 -68.1(4) . . . . ?
Pd As C11 C15 149.7(3) . . . . ?
C1 As C11 C16 -68.3(4) . . . . ?
C10 As C11 C16 173.2(4) . . . . ?
Pd As C11 C16 30.9(4) . . . . ?
C1 P C20 C22 85.4(4) . . . . ?
C21 P C20 C22 -157.9(4) . . . . ?
Pd P C20 C22 -26.7(4) . . . . ?
C1 P C20 C23 -41.1(5) . . . . ?
C21 P C20 C23 75.7(5) . . . . ?
Pd P C20 C23 -153.2(4) . . . . ?
C1 P C21 C25 52.4(5) . . . . ?
C20 P C21 C25 -65.9(5) . . . . ?
Pd P C21 C25 160.1(4) . . . . ?
C1 P C21 C24 -179.0(4) . . . . ?
C20 P C21 C24 62.7(4) . . . . ?
Pd P C21 C24 -71.3(4) . . . . ?
